data_2310236
loop_
_publ_author_name
'Nielson, J.W.'
'Baenziger, N.C.'

_publ_section_title
;
 The crystal strutures of Na Hg2, Na Hg and Na3 Hg2
;
_journal_name_full 'Acta Crystallographica (1,1948-23,1967)'
_journal_page_first 277
_journal_page_last 282
_journal_volume 7
_journal_year 1954
_chemical_formula_sum 'Hg2 Na'
_space_group_IT_number 191
_symmetry_space_group_name_Hall '-P 6 2'
_symmetry_space_group_name_H-M 'P 6/m m m'
_cell_angle_alpha 90
_cell_angle_beta 90
_cell_angle_gamma 120
_cell_formula_units_Z 1
_cell_length_a 5.029
_cell_length_b 5.029
_cell_length_c 3.2304
_cell_volume 70.754
_citation_journal_id_ASTM ACCRA9
_cod_data_source_file Nielson_ACCRA9_1954_644.cif
_cod_data_source_block Hg2Na1
_cod_original_cell_volume 70.75387
_cod_original_formula_sum 'Hg2 Na1'
_cod_database_code 2310236

loop_
_symmetry_equiv_pos_as_xyz
x,y,z
x-y,x,z
-y,x-y,z
-x,-y,z
-x+y,-x,z
y,-x+y,z
-y,-x,-z
x-y,-y,-z
x,x-y,-z
y,x,-z
-x+y,y,-z
-x,-x+y,-z
-x,-y,-z
-x+y,-x,-z
y,-x+y,-z
x,y,-z
x-y,x,-z
-y,x-y,-z
y,x,z
-x+y,y,z
-x,-x+y,z
-y,-x,z
x-y,-y,z
x,x-y,z

loop_
_atom_site_label
_atom_site_type_symbol
_atom_site_fract_x
_atom_site_fract_y
_atom_site_fract_z
_atom_site_occupancy
_atom_site_U_iso_or_equiv
Hg1 Hg 0.3333 0.6667 0.5 1 0.0
Na1 Na 0 0 0 1 0.0
